data_9005649
loop_
_publ_author_name
'Bosi, F.'
'Lucchesi, S.'

_publ_section_title
;
 Crystal chemistry of the schorl-dravite series
 Note: Tourmaline TM235a
;
_journal_name_full 'European Journal of Mineralogy'
_journal_page_first 335
_journal_page_last 344
_journal_paper_doi 10.1127/0935-1221/2004/0016-0335
_journal_volume 16
_journal_year 2004
_chemical_compound_source 'Beresov Mine, Siberia'
_chemical_formula_sum
;Al6.228 B3 Ca0.077 F0.004 Fe0.6 H0.632 K0.004 Mg2.085 Mn0.003 Na0.751 O30.996
 Si5.988 Ti0.084 V0.003 Zn0.009
;
_chemical_name_mineral Hydroxy-dravite
_space_group_IT_number 160
_symmetry_space_group_name_Hall 'R 3 -2"'
_symmetry_space_group_name_H-M 'R 3 m :H'
_cell_angle_alpha 90
_cell_angle_beta 90
_cell_angle_gamma 120
_cell_formula_units_Z 3
_cell_length_a 15.9433
_cell_length_b 15.9433
_cell_length_c 7.2095
_cell_volume 1587.056
_database_code_amcsd 0007040
_exptl_crystal_density_diffrn 3.060
_cod_original_sg_symbol_H-M 'R 3 m'
_cod_original_formula_sum
;Na.751 Ca.077 K.004 Al6.228 Mg2.085 Fe.6 Ti.084 Zn.009 V.003 Mn.003 Si5.988
 B3 O30.996 F.004 H.632
;
_cod_database_code 9005649

loop_
_space_group_symop_operation_xyz
x,y,z
2/3+x,1/3+y,1/3+z
1/3+x,2/3+y,2/3+z
x,x-y,z
2/3+x,1/3+x-y,1/3+z
1/3+x,2/3+x-y,2/3+z
-y,-x,z
2/3-y,1/3-x,1/3+z
1/3-y,2/3-x,2/3+z
-x+y,y,z
2/3-x+y,1/3+y,1/3+z
1/3-x+y,2/3+y,2/3+z
-y,x-y,z
2/3-y,1/3+x-y,1/3+z
1/3-y,2/3+x-y,2/3+z
-x+y,-x,z
2/3-x+y,1/3-x,1/3+z
1/3-x+y,2/3-x,2/3+z

loop_
_atom_site_label
_atom_site_fract_x
_atom_site_fract_y
_atom_site_fract_z
_atom_site_occupancy
_atom_site_type_symbol
_atom_site_attached_hydrogens
NaX 0.00000 0.00000 0.23599 0.75100 Na 0
CaX 0.00000 0.00000 0.23599 0.07700 Ca 0
KX 0.00000 0.00000 0.23599 0.00400 K 0
AlY 0.12464 0.06232 0.63334 0.41000 Al 0
MgY 0.12464 0.06232 0.63334 0.39300 Mg 0
Fe2+Y 0.12464 0.06232 0.63334 0.16300 Fe 0
Ti4+Y 0.12464 0.06232 0.63334 0.02800 Ti 0
ZnY 0.12464 0.06232 0.63334 0.00300 Zn 0
V3+Y 0.12464 0.06232 0.63334 0.00100 V 0
Mn2+Y 0.12464 0.06232 0.63334 0.00100 Mn 0
Fe3+Y 0.12464 0.06232 0.63334 0.00100 Fe 0
AlZ 0.29814 0.26164 0.61171 0.83100 Al 0
MgZ 0.29814 0.26164 0.61171 0.15100 Mg 0
Fe3+Z 0.29814 0.26164 0.61171 0.01200 Fe 0
Fe2+Z 0.29814 0.26164 0.61171 0.00600 Fe 0
SiT 0.19180 0.18989 0.00000 0.99800 Si 0
AlT 0.19180 0.18989 0.00000 0.00200 Al 0
B 0.10984 0.21968 0.45545 1.00000 B 0
O-H1W 0.00000 0.00000 0.77311 0.63200 O 1
O1W 0.00000 0.00000 0.77311 0.36400 O 0
F1W 0.00000 0.00000 0.77311 0.00400 F 0
O2 0.06087 0.12174 0.48727 1.00000 O 0
O3V 0.26410 0.13205 0.51171 1.00000 O 0
O4 0.09295 0.18590 0.07048 1.00000 O 0
O5 0.18410 0.09205 0.09170 1.00000 O 0
O6 0.19557 0.18533 0.77795 1.00000 O 0
O7 0.28494 0.28481 0.07922 1.00000 O 0
O8 0.20919 0.26992 0.44110 1.00000 O 0

loop_
_cod_changelog_entry_id
_cod_changelog_entry_author
_cod_changelog_entry_date
_cod_changelog_entry_text
1
;cod-tools version 3.8.0
Id: cif_guess_AMCSD_atom_types 9581 2023-05-17 12:35:41Z saulius
;
2023-05-23T09:18:28+03:00
;Derived atom types and hydrogen counts
from atom names that follow the AMCSD naming convention
(Wat == water, O-H == hydroxyl).
;

loop_
_cod_related_entry_id
_cod_related_entry_database
_cod_related_entry_code
1 AMCSD 0007040
